data_2211717
loop_
_publ_author_name
'Li, Na'
'Wei, Qing'

_publ_section_title
;<i>catena</i>-Poly[[[aqua(2-amino-4,6-dimethylpyrimidine-\k<i>N</i>^1^)copper(II)]-\m-benzene-1,3-dicarboxylato-\k^2^<i>O</i>^1^:<i>O</i>^3^]
 2-amino-4,6-dimethylpyrimidine solvate]
;
_journal_coeditor_code BH2061
_journal_issue 1
_journal_name_full 'Acta Crystallographica Section E'
_journal_page_first m184
_journal_page_last m186
_journal_paper_doi 10.1107/S1600536806052688
_journal_volume 63
_journal_year 2007
_chemical_formula_iupac '[Cu (C8 H4 O4) (C6 H9 N3) (H2 O)], C6 H9 N3'
_chemical_formula_moiety 'C14 H15 Cu1 N3 O5, C6 H9 N3'
_chemical_formula_sum 'C20 H24 Cu N6 O5'
_chemical_formula_weight 491.99
_chemical_name_systematic
;
catena-Poly[[[aqua(2-amino-4,6-dimethylpyrimidine-\kN^1^)copper(II)]-
\m-benzene-1,3-dicarboxylato-\k^2^O^1^:O^3^] 2-amino-4,6-dimethylpyrimidine
solvate]
;
_space_group_IT_number 14
_symmetry_cell_setting monoclinic
_symmetry_space_group_name_Hall '-P 2yn'
_symmetry_space_group_name_H-M 'P 1 21/n 1'
_atom_sites_solution_hydrogens geom
_atom_sites_solution_primary direct
_atom_sites_solution_secondary difmap
_audit_creation_method SHELXL97
_cell_angle_alpha 90.00
_cell_angle_beta 97.195(2)
_cell_angle_gamma 90.00
_cell_formula_units_Z 4
_cell_length_a 7.8409(2)
_cell_length_b 21.4009(7)
_cell_length_c 13.1791(3)
_cell_measurement_reflns_used 3900
_cell_measurement_temperature 296(2)
_cell_measurement_theta_max 25.01
_cell_measurement_theta_min 2.79
_cell_volume 2194.07(10)
_computing_cell_refinement SMART
_computing_data_collection 'SMART (Bruker, 2002)'
_computing_data_reduction 'SAINT (Bruker, 2002)'
_computing_molecular_graphics 'SHELXTL(Bruker, 2005)'
_computing_publication_material SHELXTL
_computing_structure_refinement 'SHELXL97 (Sheldrick, 1997)'
_computing_structure_solution 'SHELXS97 (Sheldrick, 1997)'
_diffrn_ambient_temperature 296(2)
_diffrn_measured_fraction_theta_full 0.997
_diffrn_measured_fraction_theta_max 0.997
_diffrn_measurement_device_type 'Bruker SMART APEX-II area-detector'
_diffrn_measurement_method '\f and \w'
_diffrn_radiation_monochromator graphite
_diffrn_radiation_source 'fine-focus sealed tube'
_diffrn_radiation_type MoK\a
_diffrn_radiation_wavelength 0.71073
_diffrn_reflns_av_R_equivalents 0.0300
_diffrn_reflns_av_sigmaI/netI 0.0442
_diffrn_reflns_limit_h_max 9
_diffrn_reflns_limit_h_min -9
_diffrn_reflns_limit_k_max 25
_diffrn_reflns_limit_k_min -22
_diffrn_reflns_limit_l_max 15
_diffrn_reflns_limit_l_min -15
_diffrn_reflns_number 9167
_diffrn_reflns_theta_full 25.10
_diffrn_reflns_theta_max 25.10
_diffrn_reflns_theta_min 2.79
_diffrn_standards_decay_% 0
_diffrn_standards_interval_count 0
_diffrn_standards_interval_time 0
_diffrn_standards_number 0
_exptl_absorpt_coefficient_mu 1.040
_exptl_absorpt_correction_T_max 0.8766
_exptl_absorpt_correction_T_min 0.6933
_exptl_absorpt_correction_type multi-scan
_exptl_absorpt_process_details '(SADABS; Sheldrick, 1996)'
_exptl_crystal_colour green
_exptl_crystal_density_diffrn 1.489
_exptl_crystal_density_method 'not measured'
_exptl_crystal_description block
_exptl_crystal_F_000 1020
_exptl_crystal_size_max 0.38
_exptl_crystal_size_mid 0.25
_exptl_crystal_size_min 0.13
_refine_diff_density_max 0.406
_refine_diff_density_min -0.543
_refine_ls_extinction_method none
_refine_ls_goodness_of_fit_ref 1.044
_refine_ls_hydrogen_treatment mixed
_refine_ls_matrix_type full
_refine_ls_number_parameters 301
_refine_ls_number_reflns 3900
_refine_ls_number_restraints 2
_refine_ls_restrained_S_all 1.044
_refine_ls_R_factor_all 0.0601
_refine_ls_R_factor_gt 0.0452
_refine_ls_shift/su_max 0.001
_refine_ls_shift/su_mean 0.000
_refine_ls_structure_factor_coef Fsqd
_refine_ls_weighting_details 'calc w=1/[\s^2^(Fo^2^)+(0.0981P)^2^] where P=(Fo^2^+2Fc^2^)/3'
_refine_ls_weighting_scheme calc
_refine_ls_wR_factor_gt 0.1419
_refine_ls_wR_factor_ref 0.1488
_reflns_number_gt 2923
_reflns_number_total 3900
_reflns_threshold_expression I>2\s(I)
_cod_data_source_file bh2061.cif
_cod_data_source_block I
_cod_original_sg_symbol_H-M 'P 21/n'
_cod_original_formula_sum 'C20 H24 Cu1 N6 O5'
_cod_database_code 2211717
_cod_database_fobs_code 2211717

loop_
_symmetry_equiv_pos_as_xyz
'x, y, z'
'-x+1/2, y+1/2, -z+1/2'
'-x, -y, -z'
'x-1/2, -y-1/2, z-1/2'

loop_
_atom_site_type_symbol
_atom_site_label
_atom_site_fract_x
_atom_site_fract_y
_atom_site_fract_z
_atom_site_U_iso_or_equiv
_atom_site_adp_type
_atom_site_calc_flag
_atom_site_refinement_flags
_atom_site_occupancy
Cu Cu1 0.56712(5) 0.09899(2) 0.66860(3) 0.03712(19) Uani d . 1
C C1 0.2411(4) 0.21107(16) 0.7969(2) 0.0326(7) Uani d . 1
C C2 0.2750(4) 0.25289(16) 0.8778(2) 0.0332(8) Uani d . 1
H H2 0.3878 0.2595 0.9069 0.040 Uiso calc R 1
C C3 0.1438(4) 0.28457(16) 0.9151(2) 0.0326(8) Uani d . 1
C C4 -0.0248(5) 0.27449(19) 0.8724(3) 0.0429(9) Uani d . 1
H H4 -0.1142 0.2951 0.8987 0.052 Uiso calc R 1
C C5 -0.0605(5) 0.2336(2) 0.7903(3) 0.0491(10) Uani d . 1
H H5 -0.1733 0.2274 0.7608 0.059 Uiso calc R 1
C C6 0.0720(5) 0.20242(18) 0.7531(3) 0.0421(9) Uani d . 1
H H6 0.0483 0.1753 0.6981 0.051 Uiso calc R 1
C C7 0.3838(4) 0.17441(17) 0.7599(3) 0.0367(8) Uani d . 1
C C8 0.1854(5) 0.32871(17) 1.0033(3) 0.0390(8) Uani d . 1
C C12 0.4664(4) -0.02542(17) 0.7290(2) 0.0369(8) Uani d . 1
C C10 0.5874(5) -0.07974(18) 0.8781(3) 0.0427(9) Uani d . 1
N N2 0.6616(4) -0.02807(15) 0.9154(2) 0.0421(7) Uani d . 1
C C9 0.6375(4) 0.02455(17) 0.8607(2) 0.0368(8) Uani d . 1
C C13 0.6167(7) -0.1377(2) 0.9390(3) 0.0638(12) Uani d . 1
H H13A 0.7022 -0.1301 0.9965 0.096 Uiso calc R 1
H H13B 0.6557 -0.1701 0.8971 0.096 Uiso calc R 1
H H13C 0.5113 -0.1504 0.9629 0.096 Uiso calc R 1
N N3 0.7086(5) 0.07697(15) 0.8994(2) 0.0514(9) Uani d . 1
H H3A 0.7689 0.0767 0.9586 0.062 Uiso calc R 1
H H3B 0.6945 0.1112 0.8653 0.062 Uiso calc R 1
C C15 0.9360(5) 0.02829(18) 0.1679(3) 0.0409(9) Uani d . 1
C C16 1.0695(5) 0.08408(19) 0.3043(3) 0.0416(9) Uani d . 1
C C17 1.0308(5) 0.13806(19) 0.2519(3) 0.0463(9) Uani d . 1
H H17 1.0612 0.1766 0.2813 0.056 Uiso calc R 1
C C18 0.9445(5) 0.13412(18) 0.1533(3) 0.0425(9) Uani d . 1
C C19 0.8990(7) 0.1917(2) 0.0906(3) 0.0650(13) Uani d . 1
H H19A 0.9437 0.1881 0.0262 0.097 Uiso calc R 1
H H19B 0.9481 0.2277 0.1266 0.097 Uiso calc R 1
H H19C 0.7763 0.1960 0.0787 0.097 Uiso calc R 1
C C20 1.1605(6) 0.0833(2) 0.4116(3) 0.0602(12) Uani d . 1
H H20A 1.1147 0.0504 0.4495 0.090 Uiso calc R 1
H H20B 1.1439 0.1227 0.4439 0.090 Uiso calc R 1
H H20C 1.2811 0.0764 0.4099 0.090 Uiso calc R 1
N N1 0.5485(4) 0.02706(13) 0.76478(19) 0.0334(6) Uani d . 1
C C11 0.4813(5) -0.07939(19) 0.7839(3) 0.0465(10) Uani d . 1
H H11 0.4227 -0.1152 0.7597 0.056 Uiso calc R 1
C C14 0.3609(5) -0.0202(2) 0.6267(3) 0.0506(10) Uani d . 1
H H14A 0.2787 0.0129 0.6281 0.076 Uiso calc R 1
H H14B 0.3015 -0.0589 0.6106 0.076 Uiso calc R 1
H H14C 0.4347 -0.0114 0.5756 0.076 Uiso calc R 1
N N4 0.8973(4) 0.07929(15) 0.1114(2) 0.0401(7) Uani d . 1
N N5 1.0254(4) 0.02806(15) 0.2635(2) 0.0426(8) Uani d . 1
N N6 0.8844(5) -0.02695(17) 0.1279(3) 0.0617(10) Uani d . 1
H H6A 0.8282 -0.0288 0.0676 0.074 Uiso calc R 1
H H6B 0.9074 -0.0606 0.1624 0.074 Uiso calc R 1
O O1 0.3448(3) 0.13265(12) 0.69321(18) 0.0420(6) Uani d . 1
O O2 0.5372(3) 0.18595(12) 0.7953(2) 0.0457(6) Uani d . 1
O O3 0.3390(3) 0.34437(15) 1.0266(2) 0.0614(9) Uani d . 1
O O4 0.0599(3) 0.34829(13) 1.04698(19) 0.0452(6) Uani d . 1
O O5 0.8004(4) 0.07415(18) 0.6585(3) 0.0730(10) Uani d D 1
H H5E 0.880(6) 0.048(2) 0.662(5) 0.12(2) Uiso d D 1
H H5F 0.847(6) 0.091(2) 0.611(3) 0.070(16) Uiso d D 1

loop_
_atom_site_aniso_label
_atom_site_aniso_U_11
_atom_site_aniso_U_22
_atom_site_aniso_U_33
_atom_site_aniso_U_12
_atom_site_aniso_U_13
_atom_site_aniso_U_23
Cu1 0.0409(3) 0.0352(3) 0.0354(3) 0.00296(19) 0.00530(19) 0.00232(19)
C1 0.0371(18) 0.0296(19) 0.0310(17) 0.0024(14) 0.0043(14) 0.0015(14)
C2 0.0319(17) 0.0301(19) 0.0366(18) -0.0008(14) 0.0007(14) 0.0029(14)
C3 0.0387(19) 0.0285(19) 0.0305(17) -0.0027(14) 0.0036(14) 0.0027(14)
C4 0.039(2) 0.045(2) 0.046(2) 0.0041(17) 0.0101(16) -0.0029(18)
C5 0.0299(19) 0.062(3) 0.054(2) -0.0020(18) -0.0001(16) -0.013(2)
C6 0.043(2) 0.041(2) 0.042(2) -0.0009(17) 0.0005(16) -0.0083(17)
C7 0.041(2) 0.034(2) 0.0346(18) 0.0035(16) 0.0042(15) 0.0055(16)
C8 0.050(2) 0.032(2) 0.0351(18) 0.0031(17) 0.0054(16) 0.0008(15)
C12 0.0413(19) 0.038(2) 0.0327(17) 0.0003(16) 0.0106(15) -0.0020(16)
C10 0.053(2) 0.037(2) 0.041(2) 0.0013(18) 0.0146(18) 0.0056(17)
N2 0.0507(18) 0.0401(19) 0.0353(16) 0.0051(15) 0.0040(14) 0.0068(14)
C9 0.0420(19) 0.037(2) 0.0313(17) 0.0029(16) 0.0046(15) 0.0037(15)
C13 0.090(3) 0.040(3) 0.062(3) 0.006(2) 0.013(2) 0.018(2)
N3 0.073(2) 0.0374(19) 0.0383(17) -0.0027(17) -0.0165(16) 0.0022(15)
C15 0.0419(19) 0.039(2) 0.041(2) 0.0028(16) -0.0001(16) 0.0010(17)
C16 0.0347(19) 0.053(3) 0.0371(19) 0.0024(17) 0.0036(16) -0.0023(17)
C17 0.053(2) 0.042(2) 0.043(2) -0.0036(18) 0.0019(18) -0.0040(18)
C18 0.0406(19) 0.042(2) 0.045(2) 0.0018(17) 0.0059(16) 0.0043(18)
C19 0.092(3) 0.041(3) 0.059(3) -0.003(2) -0.007(2) 0.014(2)
C20 0.063(3) 0.071(3) 0.042(2) 0.003(2) -0.010(2) -0.004(2)
N1 0.0383(15) 0.0329(16) 0.0287(14) 0.0013(13) 0.0035(12) 0.0032(12)
C11 0.053(2) 0.038(2) 0.049(2) -0.0097(18) 0.0091(19) -0.0030(18)
C14 0.057(2) 0.050(3) 0.042(2) -0.0105(19) -0.0034(18) -0.0062(18)
N4 0.0447(18) 0.0377(18) 0.0370(16) 0.0028(14) 0.0016(13) 0.0058(14)
N5 0.0465(17) 0.0435(19) 0.0362(16) 0.0063(15) -0.0004(14) 0.0057(14)
N6 0.087(3) 0.038(2) 0.052(2) 0.0028(18) -0.0219(19) 0.0045(16)
O1 0.0439(14) 0.0387(15) 0.0434(14) 0.0035(12) 0.0053(11) -0.0104(12)
O2 0.0330(13) 0.0427(16) 0.0604(16) 0.0031(11) 0.0021(12) -0.0038(13)
O3 0.0417(16) 0.076(2) 0.0653(19) 0.0009(15) 0.0026(13) -0.0326(17)
O4 0.0452(14) 0.0489(17) 0.0433(14) -0.0055(12) 0.0123(12) -0.0128(12)
O5 0.0519(18) 0.075(2) 0.098(3) 0.0258(17) 0.0311(18) 0.050(2)

loop_
_atom_type_symbol
_atom_type_description
_atom_type_scat_dispersion_real
_atom_type_scat_dispersion_imag
_atom_type_scat_source
C C 0.0033 0.0016 'International Tables Vol C Tables 4.2.6.8 and 6.1.1.4'
H H 0.0000 0.0000 'International Tables Vol C Tables 4.2.6.8 and 6.1.1.4'
N N 0.0061 0.0033 'International Tables Vol C Tables 4.2.6.8 and 6.1.1.4'
O O 0.0106 0.0060 'International Tables Vol C Tables 4.2.6.8 and 6.1.1.4'
Cu Cu 0.3201 1.2651 'International Tables Vol C Tables 4.2.6.8 and 6.1.1.4'

loop_
_geom_angle_atom_site_label_1
_geom_angle_atom_site_label_2
_geom_angle_atom_site_label_3
_geom_angle_site_symmetry_1
_geom_angle_site_symmetry_3
_geom_angle
_geom_angle_publ_flag
O5 Cu1 O1 . . 171.91(15) yes
O5 Cu1 O4 . 4_665 91.88(12) yes
O1 Cu1 O4 . 4_665 89.34(11) yes
O5 Cu1 N1 . . 88.67(13) yes
O1 Cu1 N1 . . 92.35(11) yes
O4 Cu1 N1 4_665 . 164.05(11) yes
O5 Cu1 O2 . . 114.60(15) yes
O1 Cu1 O2 . . 57.32(9) yes
O4 Cu1 O2 4_665 . 96.94(10) yes
N1 Cu1 O2 . . 97.31(10) yes
C6 C1 C2 . . 118.9(3) ?
C6 C1 C7 . . 120.5(3) ?
C2 C1 C7 . . 120.5(3) ?
C3 C2 C1 . . 120.8(3) ?
C3 C2 H2 . . 119.6 ?
C1 C2 H2 . . 119.6 ?
C2 C3 C4 . . 119.7(3) ?
C2 C3 C8 . . 119.2(3) ?
C4 C3 C8 . . 121.0(3) ?
C3 C4 C5 . . 120.1(3) ?
C3 C4 H4 . . 119.9 ?
C5 C4 H4 . . 119.9 ?
C6 C5 C4 . . 119.6(3) ?
C6 C5 H5 . . 120.2 ?
C4 C5 H5 . . 120.2 ?
C5 C6 C1 . . 120.7(3) ?
C5 C6 H6 . . 119.6 ?
C1 C6 H6 . . 119.6 ?
O2 C7 O1 . . 122.2(3) ?
O2 C7 C1 . . 119.7(3) ?
O1 C7 C1 . . 118.1(3) ?
O3 C8 O4 . . 125.2(3) ?
O3 C8 C3 . . 117.9(3) ?
O4 C8 C3 . . 116.9(3) ?
N1 C12 C11 . . 121.0(3) ?
N1 C12 C14 . . 116.0(3) ?
C11 C12 C14 . . 122.9(3) ?
N2 C10 C11 . . 120.7(3) ?
N2 C10 C13 . . 118.0(3) ?
C11 C10 C13 . . 121.2(4) ?
C10 N2 C9 . . 118.7(3) ?
N3 C9 N2 . . 118.7(3) ?
N3 C9 N1 . . 117.6(3) ?
N2 C9 N1 . . 123.6(3) ?
C10 C13 H13A . . 109.5 ?
C10 C13 H13B . . 109.5 ?
H13A C13 H13B . . 109.5 ?
C10 C13 H13C . . 109.5 ?
H13A C13 H13C . . 109.5 ?
H13B C13 H13C . . 109.5 ?
C9 N3 H3A . . 120.0 ?
C9 N3 H3B . . 120.0 ?
H3A N3 H3B . . 120.0 ?
N4 C15 N6 . . 117.9(3) ?
N4 C15 N5 . . 125.0(3) ?
N6 C15 N5 . . 117.2(3) ?
N5 C16 C17 . . 121.7(3) ?
N5 C16 C20 . . 115.9(4) ?
C17 C16 C20 . . 122.4(4) ?
C16 C17 C18 . . 118.3(4) ?
C16 C17 H17 . . 120.8 ?
C18 C17 H17 . . 120.8 ?
N4 C18 C17 . . 121.3(4) ?
N4 C18 C19 . . 117.4(3) ?
C17 C18 C19 . . 121.3(4) ?
C18 C19 H19A . . 109.5 ?
C18 C19 H19B . . 109.5 ?
H19A C19 H19B . . 109.5 ?
C18 C19 H19C . . 109.5 ?
H19A C19 H19C . . 109.5 ?
H19B C19 H19C . . 109.5 ?
C16 C20 H20A . . 109.5 ?
C16 C20 H20B . . 109.5 ?
H20A C20 H20B . . 109.5 ?
C16 C20 H20C . . 109.5 ?
H20A C20 H20C . . 109.5 ?
H20B C20 H20C . . 109.5 ?
C12 N1 C9 . . 117.1(3) ?
C12 N1 Cu1 . . 119.1(2) ?
C9 N1 Cu1 . . 123.0(2) ?
C12 C11 C10 . . 118.5(4) ?
C12 C11 H11 . . 120.8 ?
C10 C11 H11 . . 120.8 ?
C12 C14 H14A . . 109.5 ?
C12 C14 H14B . . 109.5 ?
H14A C14 H14B . . 109.5 ?
C12 C14 H14C . . 109.5 ?
H14A C14 H14C . . 109.5 ?
H14B C14 H14C . . 109.5 ?
C18 N4 C15 . . 117.3(3) ?
C16 N5 C15 . . 116.4(3) ?
C15 N6 H6A . . 120.0 ?
C15 N6 H6B . . 120.0 ?
H6A N6 H6B . . 120.0 ?
C7 O1 Cu1 . . 103.5(2) ?
C7 O2 Cu1 . . 77.0(2) ?
C8 O4 Cu1 . 4_566 128.1(2) ?
Cu1 O5 H5E . . 152(5) ?
Cu1 O5 H5F . . 115(4) ?
H5E O5 H5F . . 87(5) ?

loop_
_geom_bond_atom_site_label_1
_geom_bond_atom_site_label_2
_geom_bond_site_symmetry_2
_geom_bond_distance
_geom_bond_publ_flag
Cu1 O5 . 1.926(3) yes
Cu1 O1 . 1.950(2) yes
Cu1 O4 4_665 1.955(2) yes
Cu1 N1 . 2.011(3) yes
Cu1 O2 . 2.530(3) yes
C1 C6 . 1.391(5) ?
C1 C2 . 1.391(5) ?
C1 C7 . 1.497(5) ?
C2 C3 . 1.374(5) ?
C2 H2 . 0.9300 ?
C3 C4 . 1.388(5) ?
C3 C8 . 1.501(5) ?
C4 C5 . 1.392(5) ?
C4 H4 . 0.9300 ?
C5 C6 . 1.377(5) ?
C5 H5 . 0.9300 ?
C6 H6 . 0.9300 ?
C7 O2 . 1.258(4) ?
C7 O1 . 1.264(4) ?
C8 O3 . 1.251(5) ?
C8 O4 . 1.272(4) ?
C12 N1 . 1.350(4) ?
C12 C11 . 1.360(5) ?
C12 C14 . 1.496(5) ?
C10 N2 . 1.316(5) ?
C10 C11 . 1.405(5) ?
C10 C13 . 1.479(5) ?
N2 C9 . 1.338(5) ?
C9 N3 . 1.326(5) ?
C9 N1 . 1.366(4) ?
C13 H13A . 0.9600 ?
C13 H13B . 0.9600 ?
C13 H13C . 0.9600 ?
N3 H3A . 0.8600 ?
N3 H3B . 0.8600 ?
C15 N4 . 1.334(5) ?
C15 N6 . 1.336(5) ?
C15 N5 . 1.363(4) ?
C16 N5 . 1.342(5) ?
C16 C17 . 1.361(5) ?
C16 C20 . 1.502(5) ?
C17 C18 . 1.390(5) ?
C17 H17 . 0.9300 ?
C18 N4 . 1.330(5) ?
C18 C19 . 1.501(6) ?
C19 H19A . 0.9600 ?
C19 H19B . 0.9600 ?
C19 H19C . 0.9600 ?
C20 H20A . 0.9600 ?
C20 H20B . 0.9600 ?
C20 H20C . 0.9600 ?
C11 H11 . 0.9300 ?
C14 H14A . 0.9600 ?
C14 H14B . 0.9600 ?
C14 H14C . 0.9600 ?
N6 H6A . 0.8600 ?
N6 H6B . 0.8600 ?
O4 Cu1 4_566 1.955(2) ?
O5 H5E . 0.843(10) ?
O5 H5F . 0.846(10) ?

loop_
_geom_hbond_atom_site_label_D
_geom_hbond_atom_site_label_H
_geom_hbond_atom_site_label_A
_geom_hbond_site_symmetry_A
_geom_hbond_distance_DH
_geom_hbond_distance_HA
_geom_hbond_distance_DA
_geom_hbond_angle_DHA
_geom_hbond_publ_flag
N3 H3A N4 1_556 0.86 2.14 2.994(4) 174.5 yes
N6 H6A N2 1_554 0.86 2.25 3.109(4) 174.5 yes
N3 H3B O2 . 0.86 2.16 2.944(4) 152.4 yes
O5 H5E N5 3_756 0.843(10) 1.98(4) 2.712(4) 144(6) yes
O5 H5F O3 4_665 0.846(10) 1.76(3) 2.507(4) 145(5) yes
